data_8104588
loop_
_publ_author_name
'Long, Yuhong'
'Hu, Xiaoyu'
'Ran, Jingwen'

_publ_section_title
;
 Crystal structure of poly[(\m 4-benzene-1,2,4,5-tetracarboxylato)-bis(\m
 2-adipohydrazide)dicadmium], C11H15N4O6Cd
;
_journal_issue 6
_journal_name_full 'Zeitschrift f\"ur Kristallographie - New Crystal Structures'
_journal_page_first 1291
_journal_page_last 1293
_journal_paper_doi 10.1515/ncrs-2021-0309
_journal_volume 236
_journal_year 2021
_chemical_formula_moiety 'C11 H15 Cd N4 O6'
_chemical_formula_sum 'C11 H15 Cd N4 O6'
_chemical_formula_weight 411.67
_space_group_crystal_system monoclinic
_space_group_IT_number 14
_space_group_name_Hall '-P 2yn'
_space_group_name_H-M_alt 'P 1 21/n 1'
_atom_sites_solution_hydrogens geom
_cell_angle_alpha 90
_cell_angle_beta 105.319(2)
_cell_angle_gamma 90
_cell_formula_units_Z 4
_cell_length_a 11.1387(15)
_cell_length_b 10.3933(14)
_cell_length_c 12.2891(17)
_cell_measurement_reflns_used 2291
_cell_measurement_temperature 296(2)
_cell_measurement_theta_max 26.76
_cell_measurement_theta_min 2.606
_cell_volume 1372.1(3)
_computing_cell_refinement 'Bruker SMART [1]'
_computing_data_collection 'Bruker SMART [1]'
_computing_data_reduction 'Bruker SAINT [1]'
_computing_molecular_graphics 'Diamond 4.0 [4]'
_computing_publication_material 'Bruker SHELXTL [3]'
_computing_structure_refinement 'SHELXL-2018/3 (Sheldrick, 2018)'
_computing_structure_solution 'Bruker SHELXTL [2]'
_diffrn_ambient_temperature 296(2)
_diffrn_measured_fraction_theta_full 0.990
_diffrn_measured_fraction_theta_max 0.990
_diffrn_measurement_device_type 'Bruker Apexiii'
_diffrn_measurement_method 'phi and omega scans'
_diffrn_radiation_type MoK\a
_diffrn_radiation_wavelength 0.71073
_diffrn_reflns_av_R_equivalents 0.0353
_diffrn_reflns_av_unetI/netI 0.0466
_diffrn_reflns_Laue_measured_fraction_full 0.990
_diffrn_reflns_Laue_measured_fraction_max 0.990
_diffrn_reflns_limit_h_max 10
_diffrn_reflns_limit_h_min -14
_diffrn_reflns_limit_k_max 10
_diffrn_reflns_limit_k_min -13
_diffrn_reflns_limit_l_max 15
_diffrn_reflns_limit_l_min -15
_diffrn_reflns_number 7847
_diffrn_reflns_point_group_measured_fraction_full 0.990
_diffrn_reflns_point_group_measured_fraction_max 0.990
_diffrn_reflns_theta_full 26.993
_diffrn_reflns_theta_max 26.993
_diffrn_reflns_theta_min 2.606
_diffrn_source 'Mo X-ray Source'
_diffrn_standards_decay_% 0
_diffrn_standards_interval_count 150
_diffrn_standards_interval_time 10
_diffrn_standards_number 2
_exptl_absorpt_coefficient_mu 1.629
_exptl_absorpt_correction_T_max 0.7456
_exptl_absorpt_correction_T_min 0.6528
_exptl_absorpt_correction_type multi-scan
_exptl_absorpt_process_details sadabs
_exptl_crystal_colour colorless
_exptl_crystal_density_diffrn 1.993
_exptl_crystal_description prism
_exptl_crystal_F_000 820
_exptl_crystal_size_max 0.320
_exptl_crystal_size_mid 0.310
_exptl_crystal_size_min 0.280
_refine_diff_density_max 0.440
_refine_diff_density_min -0.415
_refine_diff_density_rms 0.098
_refine_ls_extinction_coef 0.00046(16)
_refine_ls_extinction_expression Fc^*^=kFc[1+0.001xFc^2^\l^3^/sin(2\q)]^-1/4^
_refine_ls_extinction_method 'SHELXL-2018/3 (Sheldrick 2018)'
_refine_ls_goodness_of_fit_ref 1.027
_refine_ls_hydrogen_treatment constr
_refine_ls_matrix_type full
_refine_ls_number_parameters 200
_refine_ls_number_reflns 2966
_refine_ls_number_restraints 0
_refine_ls_restrained_S_all 1.027
_refine_ls_R_factor_all 0.0467
_refine_ls_R_factor_gt 0.0286
_refine_ls_shift/su_max 0.001
_refine_ls_shift/su_mean 0.000
_refine_ls_structure_factor_coef Fsqd
_refine_ls_weighting_details 'w=1/[\s^2^(Fo^2^)+(0.0100P)^2^+0.7000P] where P=(Fo^2^+2Fc^2^)/3'
_refine_ls_weighting_scheme calc
_refine_ls_wR_factor_gt 0.0436
_refine_ls_wR_factor_ref 0.0477
_reflns_Friedel_coverage 0.000
_reflns_Friedel_fraction_full .
_reflns_Friedel_fraction_max .
_reflns_number_gt 2324
_reflns_number_total 2966
_reflns_threshold_expression 'I > 2\s(I)'
_cod_data_source_file suppl_j_ncrs-2021-0309_suppl.cif
_cod_data_source_block t
_cod_original_sg_symbol_H-M 'P 21/n'
_cod_database_code 8104588
_shelx_space_group_comment
;
The symmetry employed for this shelxl refinement is uniquely defined
by the following loop, which should always be used as a source of
symmetry information in preference to the above space-group names.
They are only intended as comments.
;
_shelx_estimated_absorpt_t_min 0.624
_shelx_estimated_absorpt_t_max 0.658
_publcif_info_exptl_table_max_cols 4
_publcif_info_exptl_table_use_headnotes n
_publcif_funding_html
;
;

loop_
_space_group_symop_operation_xyz
'x, y, z'
'-x+1/2, y+1/2, -z+1/2'
'-x, -y, -z'
'x-1/2, -y-1/2, z-1/2'

loop_
_atom_site_label
_atom_site_type_symbol
_atom_site_fract_x
_atom_site_fract_y
_atom_site_fract_z
_atom_site_U_iso_or_equiv
_atom_site_adp_type
_atom_site_occupancy
_atom_site_site_symmetry_order
_atom_site_calc_flag
_atom_site_refinement_flags_posn
_atom_site_refinement_flags_adp
_atom_site_refinement_flags_occupancy
_atom_site_disorder_assembly
_atom_site_disorder_group
Cd1 Cd 0.60643(2) 0.19229(2) 0.16712(2) 0.01766(8) Uani 1 1 d . . . . .
O1 O 0.82720(17) 0.1852(2) 0.16547(16) 0.0218(5) Uani 1 1 d . . . . .
O2 O 0.69441(17) 0.0556(2) 0.04887(16) 0.0222(5) Uani 1 1 d . . . . .
O3 O 0.82900(19) -0.2851(2) 0.04777(18) 0.0282(5) Uani 1 1 d . . . . .
O4 O 0.85391(19) -0.15641(19) 0.19838(17) 0.0254(5) Uani 1 1 d . . . . .
O5 O 0.43704(19) 0.0986(2) 0.22782(19) 0.0316(6) Uani 1 1 d . . . . .
O6 O 0.12613(19) 0.1328(2) 0.54508(17) 0.0288(5) Uani 1 1 d . . . . .
N1 N 0.5739(2) -0.0581(3) 0.3011(2) 0.0290(7) Uani 1 1 d . . . . .
H1 H 0.586555 -0.133593 0.330668 0.035 Uiso 1 1 calc R U . . .
N2 N 0.6746(2) 0.0170(2) 0.2884(2) 0.0251(6) Uani 1 1 d . . . . .
H2A H 0.725321 -0.031738 0.260864 0.030 Uiso 1 1 calc R U . . .
H2B H 0.717310 0.045954 0.355689 0.030 Uiso 1 1 calc R U . . .
N3 N -0.0373(2) 0.2228(3) 0.4215(2) 0.0279(7) Uani 1 1 d . . . . .
H3A H -0.081536 0.229573 0.352884 0.033 Uiso 1 1 calc R U . . .
N4 N -0.0665(2) 0.2965(3) 0.5080(2) 0.0269(6) Uani 1 1 d . . . . .
H4A H -0.130412 0.260780 0.527426 0.032 Uiso 1 1 calc R U . . .
H4B H -0.088622 0.375532 0.482705 0.032 Uiso 1 1 calc R U . . .
C1 C 0.8026(3) 0.0981(3) 0.0910(2) 0.0172(7) Uani 1 1 d . . . . .
C2 C 0.9070(2) 0.0450(3) 0.0478(2) 0.0137(6) Uani 1 1 d . . . . .
C3 C 0.9776(3) 0.1300(3) 0.0027(2) 0.0161(6) Uani 1 1 d . . . . .
H3 H 0.962917 0.217875 0.005232 0.019 Uiso 1 1 calc R U . . .
C4 C 0.9307(2) -0.0869(3) 0.0459(2) 0.0137(6) Uani 1 1 d . . . . .
C5 C 0.8648(2) -0.1853(3) 0.1000(2) 0.0185(6) Uani 1 1 d . . . . .
C6 C 0.4586(3) -0.0109(3) 0.2668(3) 0.0251(7) Uani 1 1 d . . . . .
C7 C 0.3576(3) -0.1045(3) 0.2747(3) 0.0388(9) Uani 1 1 d . . . . .
H7A H 0.383275 -0.147862 0.347062 0.047 Uiso 1 1 calc R U . . .
H7B H 0.350671 -0.169223 0.216551 0.047 Uiso 1 1 calc R U . . .
C8 C 0.2300(3) -0.0464(3) 0.2629(3) 0.0322(9) Uani 1 1 d . . . . .
H8A H 0.209268 0.007089 0.195782 0.039 Uiso 1 1 calc R U . . .
H8B H 0.169497 -0.115533 0.251406 0.039 Uiso 1 1 calc R U . . .
C9 C 0.2176(3) 0.0338(3) 0.3620(3) 0.0288(8) Uani 1 1 d . . . . .
H9A H 0.264359 0.112985 0.364786 0.035 Uiso 1 1 calc R U . . .
H9B H 0.252117 -0.013060 0.431484 0.035 Uiso 1 1 calc R U . . .
C10 C 0.0814(3) 0.0653(3) 0.3518(3) 0.0274(8) Uani 1 1 d . . . . .
H10A H 0.048202 0.112498 0.282297 0.033 Uiso 1 1 calc R U . . .
H10B H 0.035221 -0.014663 0.346518 0.033 Uiso 1 1 calc R U . . .
C11 C 0.0599(3) 0.1426(3) 0.4480(3) 0.0205(7) Uani 1 1 d . . . . .

loop_
_atom_site_aniso_label
_atom_site_aniso_U_11
_atom_site_aniso_U_22
_atom_site_aniso_U_33
_atom_site_aniso_U_23
_atom_site_aniso_U_13
_atom_site_aniso_U_12
Cd1 0.01724(12) 0.01823(12) 0.01925(12) -0.00118(12) 0.00789(8) 0.00166(12)
O1 0.0198(11) 0.0218(12) 0.0264(11) -0.0092(11) 0.0106(9) -0.0005(10)
O2 0.0146(11) 0.0283(13) 0.0245(12) -0.0058(10) 0.0068(9) -0.0004(10)
O3 0.0348(13) 0.0215(13) 0.0309(13) -0.0034(11) 0.0131(10) -0.0088(11)
O4 0.0363(13) 0.0240(13) 0.0219(12) 0.0033(10) 0.0182(10) 0.0037(10)
O5 0.0255(13) 0.0266(14) 0.0472(15) 0.0118(12) 0.0174(11) 0.0073(11)
O6 0.0321(13) 0.0333(14) 0.0182(12) -0.0012(10) 0.0017(10) 0.0105(11)
N1 0.0296(16) 0.0219(16) 0.0377(17) 0.0092(13) 0.0126(13) 0.0052(13)
N2 0.0226(15) 0.0299(16) 0.0238(15) 0.0010(13) 0.0079(12) 0.0043(13)
N3 0.0284(15) 0.0348(18) 0.0167(14) -0.0001(12) -0.0009(11) 0.0060(13)
N4 0.0235(14) 0.0222(15) 0.0338(15) 0.0000(14) 0.0056(11) 0.0039(13)
C1 0.0197(16) 0.0176(16) 0.0163(15) 0.0049(13) 0.0083(13) 0.0053(14)
C2 0.0122(14) 0.0171(16) 0.0121(14) -0.0032(12) 0.0039(11) -0.0009(12)
C3 0.0194(16) 0.0128(15) 0.0168(15) -0.0002(12) 0.0058(12) -0.0004(13)
C4 0.0121(14) 0.0172(16) 0.0115(14) -0.0006(12) 0.0028(11) -0.0018(13)
C5 0.0158(15) 0.0207(17) 0.0204(15) 0.0038(15) 0.0069(12) 0.0042(15)
C6 0.0279(19) 0.0258(19) 0.0243(17) -0.0011(15) 0.0112(14) 0.0017(16)
C7 0.041(2) 0.027(2) 0.056(2) 0.0009(19) 0.0272(19) -0.0005(18)
C8 0.029(2) 0.038(2) 0.032(2) -0.0046(17) 0.0114(15) -0.0086(17)
C9 0.0286(19) 0.034(2) 0.0222(17) -0.0008(16) 0.0046(14) 0.0007(16)
C10 0.0257(18) 0.034(2) 0.0209(17) -0.0060(16) 0.0030(14) -0.0059(16)
C11 0.0156(16) 0.0232(17) 0.0238(17) 0.0012(14) 0.0070(13) -0.0030(14)

loop_
_atom_type_symbol
_atom_type_description
_atom_type_scat_dispersion_real
_atom_type_scat_dispersion_imag
_atom_type_scat_source
C C 0.0033 0.0016 'International Tables Vol C Tables 4.2.6.8 and 6.1.1.4'
H H 0.0000 0.0000 'International Tables Vol C Tables 4.2.6.8 and 6.1.1.4'
N N 0.0061 0.0033 'International Tables Vol C Tables 4.2.6.8 and 6.1.1.4'
O O 0.0106 0.0060 'International Tables Vol C Tables 4.2.6.8 and 6.1.1.4'
Cd Cd -0.8075 1.2024 'International Tables Vol C Tables 4.2.6.8 and 6.1.1.4'

loop_
_geom_angle_atom_site_label_1
_geom_angle_atom_site_label_2
_geom_angle_atom_site_label_3
_geom_angle
_geom_angle_site_symmetry_1
_geom_angle_site_symmetry_3
O4 Cd1 N2 96.23(8) 2_655 .
O4 Cd1 N4 122.43(9) 2_655 4_665
N2 Cd1 N4 128.39(9) . 4_665
O4 Cd1 O6 84.07(7) 2_655 4_665
N2 Cd1 O6 156.21(8) . 4_665
N4 Cd1 O6 68.54(8) 4_665 4_665
O4 Cd1 O5 94.20(7) 2_655 .
N2 Cd1 O5 68.80(8) . .
N4 Cd1 O5 75.05(8) 4_665 .
O6 Cd1 O5 134.97(7) 4_665 .
O4 Cd1 O2 145.51(7) 2_655 .
N2 Cd1 O2 79.13(8) . .
N4 Cd1 O2 84.40(8) 4_665 .
O6 Cd1 O2 87.20(7) 4_665 .
O5 Cd1 O2 115.06(7) . .
O4 Cd1 O1 91.40(7) 2_655 .
N2 Cd1 O1 79.99(8) . .
N4 Cd1 O1 126.34(8) 4_665 .
O6 Cd1 O1 76.22(7) 4_665 .
O5 Cd1 O1 148.71(7) . .
O2 Cd1 O1 54.11(6) . .
C1 O1 Cd1 90.09(16) . .
C1 O2 Cd1 92.44(17) . .
C5 O4 Cd1 118.83(19) . 2_645
C6 O5 Cd1 113.9(2) . .
C11 O6 Cd1 114.4(2) . 4_566
C6 N1 N2 119.2(3) . .
C6 N1 H1 120.4 . .
N2 N1 H1 120.4 . .
N1 N2 Cd1 111.52(17) . .
N1 N2 H2A 109.3 . .
Cd1 N2 H2A 109.3 . .
N1 N2 H2B 109.3 . .
Cd1 N2 H2B 109.3 . .
H2A N2 H2B 108.0 . .
C11 N3 N4 119.1(2) . .
C11 N3 H3A 120.5 . .
N4 N3 H3A 120.5 . .
N3 N4 Cd1 110.52(16) . 4_566
N3 N4 H4A 109.5 . .
Cd1 N4 H4A 109.5 4_566 .
N3 N4 H4B 109.5 . .
Cd1 N4 H4B 109.5 4_566 .
H4A N4 H4B 108.1 . .
O2 C1 O1 123.3(3) . .
O2 C1 C2 118.1(3) . .
O1 C1 C2 118.6(3) . .
C3 C2 C4 119.1(2) . .
C3 C2 C1 118.6(3) . .
C4 C2 C1 122.2(2) . .
C4 C3 C2 121.6(3) 3_755 .
C4 C3 H3 119.2 3_755 .
C2 C3 H3 119.2 . .
C3 C4 C2 119.2(3) 3_755 .
C3 C4 C5 118.0(3) 3_755 .
C2 C4 C5 122.7(2) . .
O3 C5 O4 126.2(3) . .
O3 C5 C4 118.0(2) . .
O4 C5 C4 115.8(3) . .
O5 C6 N1 122.3(3) . .
O5 C6 C7 123.2(3) . .
N1 C6 C7 114.4(3) . .
C6 C7 C8 115.6(3) . .
C6 C7 H7A 108.4 . .
C8 C7 H7A 108.4 . .
C6 C7 H7B 108.4 . .
C8 C7 H7B 108.4 . .
H7A C7 H7B 107.4 . .
C9 C8 C7 115.2(3) . .
C9 C8 H8A 108.5 . .
C7 C8 H8A 108.5 . .
C9 C8 H8B 108.5 . .
C7 C8 H8B 108.5 . .
H8A C8 H8B 107.5 . .
C8 C9 C10 110.7(3) . .
C8 C9 H9A 109.5 . .
C10 C9 H9A 109.5 . .
C8 C9 H9B 109.5 . .
C10 C9 H9B 109.5 . .
H9A C9 H9B 108.1 . .
C11 C10 C9 114.4(2) . .
C11 C10 H10A 108.7 . .
C9 C10 H10A 108.7 . .
C11 C10 H10B 108.7 . .
C9 C10 H10B 108.7 . .
H10A C10 H10B 107.6 . .
O6 C11 N3 121.8(3) . .
O6 C11 C10 122.7(3) . .
N3 C11 C10 115.5(3) . .

loop_
_geom_bond_atom_site_label_1
_geom_bond_atom_site_label_2
_geom_bond_distance
_geom_bond_site_symmetry_2
Cd1 O4 2.239(2) 2_655
Cd1 N2 2.350(2) .
Cd1 N4 2.357(2) 4_665
Cd1 O6 2.403(2) 4_665
Cd1 O5 2.410(2) .
Cd1 O2 2.4173(19) .
Cd1 O1 2.4657(18) .
O1 C1 1.265(3) .
O2 C1 1.259(3) .
O3 C5 1.230(3) .
O4 C5 1.282(3) .
O5 C6 1.233(4) .
O6 C11 1.230(3) .
N1 C6 1.335(4) .
N1 N2 1.409(3) .
N1 H1 0.8600 .
N2 H2A 0.8900 .
N2 H2B 0.8900 .
N3 C11 1.337(4) .
N3 N4 1.415(3) .
N3 H3A 0.8600 .
N4 H4A 0.8900 .
N4 H4B 0.8900 .
C1 C2 1.505(4) .
C2 C3 1.392(4) .
C2 C4 1.397(4) .
C3 C4 1.386(4) 3_755
C3 H3 0.9300 .
C4 C5 1.512(4) .
C6 C7 1.509(4) .
C7 C8 1.515(4) .
C7 H7A 0.9700 .
C7 H7B 0.9700 .
C8 C9 1.512(4) .
C8 H8A 0.9700 .
C8 H8B 0.9700 .
C9 C10 1.525(4) .
C9 H9A 0.9700 .
C9 H9B 0.9700 .
C10 C11 1.500(4) .
C10 H10A 0.9700 .
C10 H10B 0.9700 .

loop_
_geom_hbond_atom_site_label_D
_geom_hbond_atom_site_label_H
_geom_hbond_atom_site_label_A
_geom_hbond_distance_DH
_geom_hbond_distance_HA
_geom_hbond_distance_DA
_geom_hbond_angle_DHA
_geom_hbond_site_symmetry_A
_geom_hbond_publ_flag
N1 H1 O1 0.86 2.11 2.874(3) 147.9 2_645 yes
N2 H2A O4 0.89 2.21 3.103(3) 177.9 . yes
N2 H2B O3 0.89 2.25 2.885(3) 127.7 2_655 yes
N3 H3A O1 0.86 2.31 3.134(3) 162.0 1_455 yes
N4 H4A O3 0.89 2.21 2.947(3) 139.5 2 yes
N4 H4B O2 0.89 2.19 3.041(3) 159.6 2 yes

loop_
_geom_torsion_atom_site_label_1
_geom_torsion_atom_site_label_2
_geom_torsion_atom_site_label_3
_geom_torsion_atom_site_label_4
_geom_torsion
_geom_torsion_site_symmetry_1
_geom_torsion_site_symmetry_2
_geom_torsion_site_symmetry_3
_geom_torsion_site_symmetry_4
C6 N1 N2 Cd1 -14.0(3) . . . .
C11 N3 N4 Cd1 19.1(3) . . . 4_566
Cd1 O2 C1 O1 -1.9(3) . . . .
Cd1 O2 C1 C2 -180.0(2) . . . .
Cd1 O1 C1 O2 1.8(3) . . . .
Cd1 O1 C1 C2 179.9(2) . . . .
O2 C1 C2 C3 122.3(3) . . . .
O1 C1 C2 C3 -55.9(4) . . . .
O2 C1 C2 C4 -54.1(4) . . . .
O1 C1 C2 C4 127.6(3) . . . .
C4 C2 C3 C4 1.2(5) . . . 3_755
C1 C2 C3 C4 -175.4(2) . . . 3_755
C3 C2 C4 C3 -1.2(5) . . . 3_755
C1 C2 C4 C3 175.2(2) . . . 3_755
C3 C2 C4 C5 175.7(2) . . . .
C1 C2 C4 C5 -7.9(4) . . . .
Cd1 O4 C5 O3 42.8(4) 2_645 . . .
Cd1 O4 C5 C4 -135.9(2) 2_645 . . .
C3 C4 C5 O3 -45.8(4) 3_755 . . .
C2 C4 C5 O3 137.3(3) . . . .
C3 C4 C5 O4 132.9(3) 3_755 . . .
C2 C4 C5 O4 -43.9(4) . . . .
Cd1 O5 C6 N1 17.7(4) . . . .
Cd1 O5 C6 C7 -159.4(2) . . . .
N2 N1 C6 O5 -2.7(5) . . . .
N2 N1 C6 C7 174.6(3) . . . .
O5 C6 C7 C8 -16.4(5) . . . .
N1 C6 C7 C8 166.3(3) . . . .
C6 C7 C8 C9 -71.5(4) . . . .
C7 C8 C9 C10 -168.9(3) . . . .
C8 C9 C10 C11 178.9(3) . . . .
Cd1 O6 C11 N3 -17.4(4) 4_566 . . .
Cd1 O6 C11 C10 163.3(2) 4_566 . . .
N4 N3 C11 O6 -1.4(4) . . . .
N4 N3 C11 C10 178.1(3) . . . .
C9 C10 C11 O6 -32.1(4) . . . .
C9 C10 C11 N3 148.5(3) . . . .

loop_
_publcif_info_datablock.id
_publcif_info_datablock.publ_exptl
_publcif_info_datablock.publ_geom
_publcif_info_datablock.structure
{db561d1f-07fe-49fe-a764-fd000216887c} ? ? ?
{892620ad-f858-44b3-bce9-c988f67bf26d} y y y

loop_
_publcif_info_exptl_table_extra_item
sin_theta_over_lambda_max

loop_
_publcif_info_tables.block_id
_publcif_info_tables.reference_item
{db561d1f-07fe-49fe-a764-fd000216887c} '_publcif_info_datablock.publ_exptl'
{892620ad-f858-44b3-bce9-c988f67bf26d} '_geom_hbond_atom_site_label_D'

loop_
_publcif_info_cif.paper_type
EE
